data_7104225
loop_
_publ_author_name
'Yan, Yong'
'Lin, Xiang'
'Yang, Sihai'
'Blake, Alexander J'
'Dailly, Anne'
'Champness, Neil R'
'Hubberstey, Peter'
'Schr\"oder, Martin'

_publ_section_title
;
 Exceptionally high H2 storage by a metal-organic polyhedral framework.
;
_journal_issue 9
_journal_name_full 'Chemical communications (Cambridge, England)'
_journal_page_first 1025
_journal_page_last 1027
_journal_paper_doi 10.1039/b900013e
_journal_volume 34
_journal_year 2009
_chemical_formula_moiety '(Cu3 C48 H30 O15) (C2 H6 S O)8 (C3 H7 N O)15 (H2 O)3'
_chemical_formula_sum 'C109 H189 Cu3 N15 O41 S8'
_chemical_formula_weight 2812.96
_chemical_name_systematic
;
?
;
_space_group_IT_number 225
_symmetry_cell_setting cubic
_symmetry_space_group_name_Hall '-F 4 2 3'
_symmetry_space_group_name_H-M 'F m -3 m'
_atom_sites_solution_hydrogens geom
_atom_sites_solution_primary direct
_atom_sites_solution_secondary difmap
_audit_creation_method SHELXL-97
_cell_angle_alpha 90.00
_cell_angle_beta 90.00
_cell_angle_gamma 90.00
_cell_formula_units_Z 32
_cell_length_a 47.005(3)
_cell_length_b 47.005(3)
_cell_length_c 47.005(3)
_cell_measurement_reflns_used 9847
_cell_measurement_temperature 120(2)
_cell_measurement_theta_max 43.95
_cell_measurement_theta_min 5.00
_cell_volume 103856(11)
_computing_cell_refinement 'Bruker SAINT version 7.12A (Bruker, 2004)'
_computing_data_collection 'Bruker APEX2 Version 1.0-27 (Bruker, 2004)'
_computing_data_reduction 'Bruker SAINT'
_computing_molecular_graphics ' ? '
_computing_publication_material 'enCIFer(Allen et al.,2004);PLATON(Spek,2003)'
_computing_structure_refinement 'SHELXL97 (Sheldrick, 2008)'
_computing_structure_solution 'SHELXS97 (Sheldrick, 2008)'
_diffrn_ambient_temperature 120(2)
_diffrn_measured_fraction_theta_full 0.992
_diffrn_measured_fraction_theta_max 0.992
_diffrn_measurement_device_type 'SMART APEXII CCD area detector'
_diffrn_measurement_method omega
_diffrn_radiation_monochromator Si(111)
_diffrn_radiation_source 'Daresbury SRS Station 9.8'
_diffrn_radiation_type Synchrotron
_diffrn_radiation_wavelength 0.6939
_diffrn_reflns_av_R_equivalents 0.126
_diffrn_reflns_av_sigmaI/netI 0.032
_diffrn_reflns_limit_h_max 55
_diffrn_reflns_limit_h_min -58
_diffrn_reflns_limit_k_max 48
_diffrn_reflns_limit_k_min -58
_diffrn_reflns_limit_l_max 58
_diffrn_reflns_limit_l_min -45
_diffrn_reflns_number 159321
_diffrn_reflns_theta_full 25.73
_diffrn_reflns_theta_max 25.73
_diffrn_reflns_theta_min 1.20
_diffrn_standards_decay_% 0
_diffrn_standards_number 0
_exptl_absorpt_coefficient_mu 0.702
_exptl_absorpt_correction_T_max 1.000
_exptl_absorpt_correction_T_min 0.800
_exptl_absorpt_correction_type multi-scan
_exptl_absorpt_process_details 'Bruker SADABS'
_exptl_crystal_colour blue
_exptl_crystal_density_diffrn 1.439
_exptl_crystal_density_method 'not measured'
_exptl_crystal_description slab
_exptl_crystal_F_000 47712
_exptl_crystal_size_max 0.05
_exptl_crystal_size_mid 0.05
_exptl_crystal_size_min 0.05
_platon_squeeze_details
;
Approximately 75% of the unit cell volume comprises a large region of
disordered solvent which could not be modelled as discrete atomic sites.
We employed PLATON SQUEEZE to calculate the contribution to the diffraction
from the solvent region. SQUEEZE estimated a total count of 11071 electrons
per unit cell, and thereby produced a set of solvent-free diffraction
intensities. The final formula was calculated from the TGA results combined
with elemental analysis data.
;
_refine_diff_density_max 0.73
_refine_diff_density_min -0.55
_refine_diff_density_rms 0.07
_refine_ls_extinction_method none
_refine_ls_goodness_of_fit_ref 1.08
_refine_ls_hydrogen_treatment constr
_refine_ls_matrix_type full
_refine_ls_number_parameters 102
_refine_ls_number_reflns 5075
_refine_ls_number_restraints 0
_refine_ls_restrained_S_all 1.08
_refine_ls_R_factor_all 0.0840
_refine_ls_R_factor_gt 0.0755
_refine_ls_shift/su_max 0.002
_refine_ls_shift/su_mean 0.000
_refine_ls_structure_factor_coef Fsqd
_refine_ls_weighting_details 'calc w=1/[\s^2^(Fo^2^)+(0.1857P)^2^] where P=(Fo^2^+2Fc^2^)/3'
_refine_ls_weighting_scheme calc
_refine_ls_wR_factor_gt 0.243
_refine_ls_wR_factor_ref 0.253
_reflns_number_gt 3877
_reflns_number_total 5086
_reflns_threshold_expression I>2sigma(I)
_cod_data_source_file b900013e.txt
_cod_data_source_block cupyda1
_cod_original_sg_symbol_H-M Fm-3m
_cod_database_code 7104225

loop_
_symmetry_equiv_pos_as_xyz
'x, y, z'
'-y, x, z'
'-x, -y, z'
'y, -x, z'
'x, -y, -z'
'y, x, -z'
'-x, y, -z'
'-y, -x, -z'
'z, x, y'
'-x, z, y'
'-z, -x, y'
'x, -z, y'
'z, -x, -y'
'x, z, -y'
'-z, x, -y'
'-x, -z, -y'
'y, z, x'
'-z, -y, -x'
'-z, y, x'
'z, y, -x'
'z, -y, x'
'y, -z, -x'
'-y, -z, x'
'-y, z, -x'
'x, y+1/2, z+1/2'
'-y, x+1/2, z+1/2'
'-x, -y+1/2, z+1/2'
'y, -x+1/2, z+1/2'
'x, -y+1/2, -z+1/2'
'y, x+1/2, -z+1/2'
'-x, y+1/2, -z+1/2'
'-y, -x+1/2, -z+1/2'
'z, x+1/2, y+1/2'
'-x, z+1/2, y+1/2'
'-z, -x+1/2, y+1/2'
'x, -z+1/2, y+1/2'
'z, -x+1/2, -y+1/2'
'x, z+1/2, -y+1/2'
'-z, x+1/2, -y+1/2'
'-x, -z+1/2, -y+1/2'
'y, z+1/2, x+1/2'
'-z, -y+1/2, -x+1/2'
'-z, y+1/2, x+1/2'
'z, y+1/2, -x+1/2'
'z, -y+1/2, x+1/2'
'y, -z+1/2, -x+1/2'
'-y, -z+1/2, x+1/2'
'-y, z+1/2, -x+1/2'
'x+1/2, y, z+1/2'
'-y+1/2, x, z+1/2'
'-x+1/2, -y, z+1/2'
'y+1/2, -x, z+1/2'
'x+1/2, -y, -z+1/2'
'y+1/2, x, -z+1/2'
'-x+1/2, y, -z+1/2'
'-y+1/2, -x, -z+1/2'
'z+1/2, x, y+1/2'
'-x+1/2, z, y+1/2'
'-z+1/2, -x, y+1/2'
'x+1/2, -z, y+1/2'
'z+1/2, -x, -y+1/2'
'x+1/2, z, -y+1/2'
'-z+1/2, x, -y+1/2'
'-x+1/2, -z, -y+1/2'
'y+1/2, z, x+1/2'
'-z+1/2, -y, -x+1/2'
'-z+1/2, y, x+1/2'
'z+1/2, y, -x+1/2'
'z+1/2, -y, x+1/2'
'y+1/2, -z, -x+1/2'
'-y+1/2, -z, x+1/2'
'-y+1/2, z, -x+1/2'
'x+1/2, y+1/2, z'
'-y+1/2, x+1/2, z'
'-x+1/2, -y+1/2, z'
'y+1/2, -x+1/2, z'
'x+1/2, -y+1/2, -z'
'y+1/2, x+1/2, -z'
'-x+1/2, y+1/2, -z'
'-y+1/2, -x+1/2, -z'
'z+1/2, x+1/2, y'
'-x+1/2, z+1/2, y'
'-z+1/2, -x+1/2, y'
'x+1/2, -z+1/2, y'
'z+1/2, -x+1/2, -y'
'x+1/2, z+1/2, -y'
'-z+1/2, x+1/2, -y'
'-x+1/2, -z+1/2, -y'
'y+1/2, z+1/2, x'
'-z+1/2, -y+1/2, -x'
'-z+1/2, y+1/2, x'
'z+1/2, y+1/2, -x'
'z+1/2, -y+1/2, x'
'y+1/2, -z+1/2, -x'
'-y+1/2, -z+1/2, x'
'-y+1/2, z+1/2, -x'
'-x, -y, -z'
'y, -x, -z'
'x, y, -z'
'-y, x, -z'
'-x, y, z'
'-y, -x, z'
'x, -y, z'
'y, x, z'
'-z, -x, -y'
'x, -z, -y'
'z, x, -y'
'-x, z, -y'
'-z, x, y'
'-x, -z, y'
'z, -x, y'
'x, z, y'
'-y, -z, -x'
'z, y, x'
'z, -y, -x'
'-z, -y, x'
'-z, y, -x'
'-y, z, x'
'y, z, -x'
'y, -z, x'
'-x, -y+1/2, -z+1/2'
'y, -x+1/2, -z+1/2'
'x, y+1/2, -z+1/2'
'-y, x+1/2, -z+1/2'
'-x, y+1/2, z+1/2'
'-y, -x+1/2, z+1/2'
'x, -y+1/2, z+1/2'
'y, x+1/2, z+1/2'
'-z, -x+1/2, -y+1/2'
'x, -z+1/2, -y+1/2'
'z, x+1/2, -y+1/2'
'-x, z+1/2, -y+1/2'
'-z, x+1/2, y+1/2'
'-x, -z+1/2, y+1/2'
'z, -x+1/2, y+1/2'
'x, z+1/2, y+1/2'
'-y, -z+1/2, -x+1/2'
'z, y+1/2, x+1/2'
'z, -y+1/2, -x+1/2'
'-z, -y+1/2, x+1/2'
'-z, y+1/2, -x+1/2'
'-y, z+1/2, x+1/2'
'y, z+1/2, -x+1/2'
'y, -z+1/2, x+1/2'
'-x+1/2, -y, -z+1/2'
'y+1/2, -x, -z+1/2'
'x+1/2, y, -z+1/2'
'-y+1/2, x, -z+1/2'
'-x+1/2, y, z+1/2'
'-y+1/2, -x, z+1/2'
'x+1/2, -y, z+1/2'
'y+1/2, x, z+1/2'
'-z+1/2, -x, -y+1/2'
'x+1/2, -z, -y+1/2'
'z+1/2, x, -y+1/2'
'-x+1/2, z, -y+1/2'
'-z+1/2, x, y+1/2'
'-x+1/2, -z, y+1/2'
'z+1/2, -x, y+1/2'
'x+1/2, z, y+1/2'
'-y+1/2, -z, -x+1/2'
'z+1/2, y, x+1/2'
'z+1/2, -y, -x+1/2'
'-z+1/2, -y, x+1/2'
'-z+1/2, y, -x+1/2'
'-y+1/2, z, x+1/2'
'y+1/2, z, -x+1/2'
'y+1/2, -z, x+1/2'
'-x+1/2, -y+1/2, -z'
'y+1/2, -x+1/2, -z'
'x+1/2, y+1/2, -z'
'-y+1/2, x+1/2, -z'
'-x+1/2, y+1/2, z'
'-y+1/2, -x+1/2, z'
'x+1/2, -y+1/2, z'
'y+1/2, x+1/2, z'
'-z+1/2, -x+1/2, -y'
'x+1/2, -z+1/2, -y'
'z+1/2, x+1/2, -y'
'-x+1/2, z+1/2, -y'
'-z+1/2, x+1/2, y'
'-x+1/2, -z+1/2, y'
'z+1/2, -x+1/2, y'
'x+1/2, z+1/2, y'
'-y+1/2, -z+1/2, -x'
'z+1/2, y+1/2, x'
'z+1/2, -y+1/2, -x'
'-z+1/2, -y+1/2, x'
'-z+1/2, y+1/2, -x'
'-y+1/2, z+1/2, x'
'y+1/2, z+1/2, -x'
'y+1/2, -z+1/2, x'

loop_
_atom_site_label
_atom_site_type_symbol
_atom_site_fract_x
_atom_site_fract_y
_atom_site_fract_z
_atom_site_U_iso_or_equiv
_atom_site_adp_type
_atom_site_occupancy
_atom_site_symmetry_multiplicity
_atom_site_calc_flag
_atom_site_refinement_flags
_atom_site_disorder_assembly
_atom_site_disorder_group
Cu1 Cu 0.340588(9) 0.159412(9) 0.0000 0.0501(3) Uani 1 4 d S . .
Cu2 Cu 0.380723(9) 0.119277(9) 0.0000 0.0521(3) Uani 1 4 d S . .
O1 O 0.32332(5) 0.13548(5) 0.02922(5) 0.0766(7) Uani 1 1 d . . .
O2 O 0.35706(5) 0.10199(5) 0.02935(5) 0.0742(6) Uani 1 1 d . . .
O5 O 0.30859(6) 0.19141(6) 0.0000 0.0844(14) Uani 1 4 d S . .
O6 O 0.41362(8) 0.08638(8) 0.0000 0.128(2) Uani 1 4 d S . .
C1 C 0.33436(7) 0.11298(7) 0.03836(7) 0.0666(8) Uani 1 1 d . . .
C2 C 0.33288(10) 0.07478(7) 0.07478(7) 0.0672(11) Uani 1 2 d S . .
H2A H 0.3506 0.0679 0.0679 0.081 Uiso 1 2 calc SR . .
C3 C 0.31961(8) 0.09804(7) 0.06189(7) 0.0758(10) Uani 1 1 d . . .
C4 C 0.29347(10) 0.10735(9) 0.07141(9) 0.1028(15) Uani 1 1 d . . .
H4A H 0.2845 0.1230 0.0622 0.123 Uiso 1 1 calc R . .
C5 C 0.28000(14) 0.09422(12) 0.09422(12) 0.111(2) Uani 1 2 d S . .
C6 C 0.25203(17) 0.10416(13) 0.10416(13) 0.120(2) Uiso 1 2 d S . .
C7 C 0.2455(2) 0.1023(2) 0.1324(2) 0.107(3) Uiso 0.50 1 d P A 1
H7A H 0.2583 0.0927 0.1447 0.128 Uiso 0.50 1 calc PR A 1
C8 C 0.2197(3) 0.1145(3) 0.1443(3) 0.144(4) Uiso 0.50 1 d P A 1
H8B H 0.2164 0.1151 0.1643 0.173 Uiso 0.50 1 calc PR A 1
C9 C 0.2320(2) 0.1153(2) 0.0868(3) 0.121(3) Uiso 0.50 1 d P A 2
H9A H 0.2358 0.1163 0.0670 0.145 Uiso 0.50 1 calc PR A 2
C10 C 0.2058(3) 0.1256(3) 0.0968(3) 0.144(4) Uiso 0.50 1 d P A 2
H10A H 0.1920 0.1327 0.0837 0.173 Uiso 0.50 1 calc PR A 2
C11 C 0.2001(3) 0.12528(19) 0.12528(19) 0.165(4) Uiso 1 2 d S . .
C12 C 0.1731(3) 0.1371(2) 0.1371(2) 0.193(5) Uiso 1 2 d S A .
C13 C 0.16155(17) 0.1234(3) 0.16155(17) 0.164(4) Uiso 1 2 d S . .
H13A H 0.1695 0.1066 0.1695 0.197 Uiso 1 2 calc SR A .

loop_
_atom_site_aniso_label
_atom_site_aniso_U_11
_atom_site_aniso_U_22
_atom_site_aniso_U_33
_atom_site_aniso_U_23
_atom_site_aniso_U_13
_atom_site_aniso_U_12
Cu1 0.0534(3) 0.0534(3) 0.0435(4) 0.000 0.000 0.0148(3)
Cu2 0.0553(3) 0.0553(3) 0.0457(4) 0.000 0.000 0.0184(3)
O1 0.0811(15) 0.0750(14) 0.0737(14) 0.0222(11) 0.0178(11) 0.0230(12)
O2 0.0842(15) 0.0718(13) 0.0667(13) 0.0208(10) 0.0176(11) 0.0228(11)
O5 0.085(2) 0.085(2) 0.083(3) 0.000 0.000 0.041(3)
O6 0.128(4) 0.128(4) 0.130(5) 0.000 0.000 0.079(4)
C1 0.076(2) 0.0693(18) 0.0541(16) 0.0071(14) 0.0024(14) 0.0097(15)
C2 0.079(3) 0.0615(15) 0.0615(15) 0.0078(19) 0.0033(15) 0.0033(15)
C3 0.086(2) 0.076(2) 0.0656(18) 0.0121(16) 0.0114(16) 0.0200(17)
C4 0.116(3) 0.100(3) 0.092(3) 0.038(2) 0.037(2) 0.044(3)
C5 0.105(4) 0.114(3) 0.114(3) 0.043(4) 0.050(3) 0.050(3)

loop_
_atom_type_symbol
_atom_type_description
_atom_type_scat_dispersion_real
_atom_type_scat_dispersion_imag
_atom_type_scat_source
C C 0.0000 0.0000 'International Tables Vol C Tables 4.2.6.8 and 6.1.1.4'
H H 0.0000 0.0000 'International Tables Vol C Tables 4.2.6.8 and 6.1.1.4'
Cu Cu 0.0000 0.0000 'International Tables Vol C Tables 4.2.6.8 and 6.1.1.4'
N N 0.0000 0.0000 'International Tables Vol C Tables 4.2.6.8 and 6.1.1.4'
O O 0.0000 0.0000 'International Tables Vol C Tables 4.2.6.8 and 6.1.1.4'
S S 0.0000 0.0000 'International Tables Vol C Tables 4.2.6.8 and 6.1.1.4'

loop_
_geom_angle_atom_site_label_1
_geom_angle_atom_site_label_2
_geom_angle_atom_site_label_3
_geom_angle
_geom_angle_site_symmetry_1
_geom_angle_site_symmetry_3
_geom_angle_publ_flag
O1 Cu1 O1 89.43(15) 99 . ?
O1 Cu1 O1 89.09(16) 174 . ?
O1 Cu1 O1 166.98(13) . 80 ?
O1 Cu1 O5 96.51(6) . . ?
O1 Cu1 Cu2 83.49(6) . . ?
O5 Cu1 Cu2 180.00(11) . . ?
O2 Cu2 O2 90.09(16) 99 . ?
O2 Cu2 O2 167.53(13) 99 174 ?
O2 Cu2 O2 88.56(16) . 174 ?
O2 Cu2 O2 167.53(13) . 80 ?
O2 Cu2 O6 96.24(6) . . ?
O2 Cu2 Cu1 83.76(6) . . ?
C1 O1 Cu1 123.7(2) . . ?
C1 O2 Cu2 123.4(2) . . ?
O1 C1 O2 125.6(3) . . ?
O1 C1 C3 117.5(3) . . ?
O2 C1 C3 117.0(3) . . ?
C3 C2 C3 118.6(4) 112 . ?
C3 C2 H2A 120.7 . . ?
C4 C3 C2 120.4(3) . . ?
C4 C3 C1 120.6(3) . . ?
C2 C3 C1 119.0(3) . . ?
C3 C4 C5 121.0(4) . . ?
C3 C4 H4A 119.5 . . ?
C5 C4 H4A 119.5 . . ?
C4 C5 C4 118.5(5) 112 . ?
C4 C5 C6 120.7(5) . . ?
C9 C6 C9 89.1(11) . 112 ?
C9 C6 C7 117.1(9) . . ?
C9 C6 C7 55.2(6) . 112 ?
C7 C6 C7 94.2(11) . 112 ?
C9 C6 C5 123.6(7) . . ?
C7 C6 C5 119.3(6) . . ?
C6 C7 C8 122.5(11) . . ?
C6 C7 H7A 118.8 . . ?
C8 C7 H7A 118.8 . . ?
C11 C8 C7 116.8(13) . . ?
C11 C8 H8B 121.6 . . ?
C7 C8 H8B 121.6 . . ?
C6 C9 C10 122.9(12) . . ?
C6 C9 H9A 118.6 . . ?
C10 C9 H9A 118.6 . . ?
C11 C10 C9 119.7(14) . . ?
C11 C10 H10A 120.2 . . ?
C9 C10 H10A 120.2 . . ?
C10 C11 C10 88.9(15) 112 . ?
C10 C11 C8 60.3(8) 112 . ?
C10 C11 C8 120.7(14) . . ?
C8 C11 C8 91.8(14) 112 . ?
C10 C11 C12 121.8(10) . . ?
C8 C11 C12 117.5(10) . . ?
C13 C12 C13 125.8(15) . 9 ?
C13 C12 C11 117.1(8) . . ?
C12 C13 C12 114.1(15) . 17 ?
C12 C13 H13A 122.9 . . ?

loop_
_geom_bond_atom_site_label_1
_geom_bond_atom_site_label_2
_geom_bond_distance
_geom_bond_site_symmetry_2
_geom_bond_publ_flag
Cu1 O1 1.952(2) . ?
Cu1 O5 2.127(4) . ?
Cu1 Cu2 2.6680(8) . ?
Cu2 O2 1.950(2) . ?
Cu2 O6 2.187(5) . ?
O1 C1 1.254(3) . ?
O2 C1 1.259(4) . ?
C1 C3 1.482(5) . ?
C2 C3 1.397(4) . ?
C2 H2A 0.9500 . ?
C3 C4 1.379(5) . ?
C4 C5 1.390(4) . ?
C4 H4A 0.9500 . ?
C5 C6 1.472(9) . ?
C6 C9 1.352(12) . ?
C6 C7 1.365(11) . ?
C7 C8 1.456(15) . ?
C7 H7A 0.9500 . ?
C8 C11 1.379(15) . ?
C8 H8B 0.9500 . ?
C9 C10 1.404(15) . ?
C9 H9A 0.9500 . ?
C10 C11 1.367(15) . ?
C10 H10A 0.9500 . ?
C11 C12 1.494(15) . ?
C12 C13 1.426(8) . ?
C13 H13A 0.9500 . ?

loop_
_platon_squeeze_void_nr
_platon_squeeze_void_average_x
_platon_squeeze_void_average_y
_platon_squeeze_void_average_z
_platon_squeeze_void_volume
_platon_squeeze_void_count_electrons
_platon_squeeze_void_content
1 -0.004 -0.009 -0.005 76250 11071 ' '
